data_4061387
_journal_name_full Organometallics
_journal_paper_doi 10.1021/om0490886
_journal_year 2005
_chemical_formula_sum 'C28 H22 Si'
_chemical_formula_weight 386.55
_space_group_IT_number 88
_symmetry_cell_setting tetragonal
_symmetry_space_group_name_Hall '-I 4ad'
_symmetry_space_group_name_H-M 'I 41/a :2'
_cell_angle_alpha 90.00
_cell_angle_beta 90.00
_cell_angle_gamma 90.00
_cell_formula_units_Z 16
_cell_length_a 26.5859(7)
_cell_length_b 26.5859(7)
_cell_length_c 11.9092(7)
_cell_measurement_temperature 213(2)
_cell_volume 8417.5(6)
_diffrn_ambient_temperature 213(2)
_exptl_crystal_density_diffrn 1.220
_cod_depositor_comments
;
The following automatic conversions were performed:
'_symmetry_cell_setting' value 'Tetragonal' changed to 'tetragonal'
according to '/home/saulius/struct/CIF-dictionaries/cif_core.dic'
dictionary named 'cif_core.dic' version 2.4.1 from 2010-06-29.

Automatic conversion script
Id: cif_fix_enum 1527 2010-12-29 10:47:43Z saulius 
;
_cod_original_sg_symbol_H-M 'I 41/a'
_cod_database_code 4061387

loop_
_symmetry_equiv_pos_as_xyz
'x, y, z'
'-x+1/2, -y, z+1/2'
'-y+3/4, x+1/4, z+1/4'
'y+3/4, -x+3/4, z+3/4'
'x+1/2, y+1/2, z+1/2'
'-x+1, -y+1/2, z+1'
'-y+5/4, x+3/4, z+3/4'
'y+5/4, -x+5/4, z+5/4'
'-x, -y, -z'
'x-1/2, y, -z-1/2'
'y-3/4, -x-1/4, -z-1/4'
'-y-3/4, x-3/4, -z-3/4'
'-x+1/2, -y+1/2, -z+1/2'
'x, y+1/2, -z'
'y-1/4, -x+1/4, -z+1/4'
'-y-1/4, x-1/4, -z-1/4'

loop_
_atom_site_label
_atom_site_type_symbol
_atom_site_fract_x
_atom_site_fract_y
_atom_site_fract_z
_atom_site_U_iso_or_equiv
_atom_site_adp_type
_atom_site_occupancy
_atom_site_symmetry_multiplicity
_atom_site_calc_flag
_atom_site_refinement_flags
_atom_site_disorder_assembly
_atom_site_disorder_group
Si1 Si 0.260841(15) 0.738732(14) 1.04935(3) 0.03854(13) Uani 1 1 d . . .
C1 C 0.22159(5) 0.77392(5) 0.94717(12) 0.0360(3) Uani 1 1 d . . .
C2 C 0.24340(5) 0.81957(5) 0.93165(11) 0.0346(3) Uani 1 1 d . . .
C3 C 0.29051(5) 0.82949(5) 0.99828(12) 0.0345(3) Uani 1 1 d . . .
C4 C 0.30637(5) 0.79161(5) 1.06629(12) 0.0354(3) Uani 1 1 d . . .
C5 C 0.17694(5) 0.75494(5) 0.88633(12) 0.0355(3) Uani 1 1 d . . .
C6 C 0.17354(6) 0.75663(6) 0.76963(13) 0.0421(3) Uani 1 1 d . . .
C7 C 0.13179(6) 0.73751(6) 0.71466(14) 0.0469(4) Uani 1 1 d . . .
C8 C 0.09281(6) 0.71628(6) 0.77474(15) 0.0473(4) Uani 1 1 d . . .
C9 C 0.09552(6) 0.71435(6) 0.88987(16) 0.0493(4) Uani 1 1 d . . .
C10 C 0.13736(6) 0.73325(5) 0.94571(14) 0.0423(3) Uani 1 1 d . . .
C11 C 0.22193(5) 0.85820(5) 0.85561(12) 0.0373(3) Uani 1 1 d . . .
C12 C 0.17234(6) 0.87375(5) 0.87027(14) 0.0421(3) Uani 1 1 d . . .
C13 C 0.15075(6) 0.90823(6) 0.79851(16) 0.0512(4) Uani 1 1 d . . .
C14 C 0.17811(7) 0.92780(7) 0.71064(17) 0.0612(5) Uani 1 1 d . . .
C15 C 0.22745(7) 0.91312(8) 0.69529(17) 0.0638(5) Uani 1 1 d . . .
C16 C 0.24942(6) 0.87862(7) 0.76754(15) 0.0497(4) Uani 1 1 d . . .
C17 C 0.31695(5) 0.87860(5) 0.98751(12) 0.0364(3) Uani 1 1 d . . .
C18 C 0.29163(6) 0.92370(5) 1.00422(13) 0.0418(3) Uani 1 1 d . . .
C19 C 0.31737(7) 0.96889(6) 1.00036(15) 0.0506(4) Uani 1 1 d . . .
C20 C 0.36840(7) 0.96961(6) 0.97894(15) 0.0547(4) Uani 1 1 d . . .
C21 C 0.39354(6) 0.92554(6) 0.95891(14) 0.0496(4) Uani 1 1 d . . .
C22 C 0.36810(6) 0.87994(6) 0.96328(13) 0.0419(3) Uani 1 1 d . . .
C23 C 0.34952(5) 0.79233(5) 1.14447(12) 0.0354(3) Uani 1 1 d . . .
C24 C 0.36052(5) 0.83325(6) 1.21410(12) 0.0390(3) Uani 1 1 d . . .
C25 C 0.40042(6) 0.83168(6) 1.28878(13) 0.0436(3) Uani 1 1 d . . .
C26 C 0.43100(6) 0.78963(7) 1.29389(14) 0.0477(4) Uani 1 1 d . . .
C27 C 0.42082(6) 0.74888(6) 1.22653(15) 0.0502(4) Uani 1 1 d . . .
C28 C 0.38012(6) 0.74994(6) 1.15372(14) 0.0432(3) Uani 1 1 d . . .
H1 H 0.2352(6) 0.7275(6) 1.1493(15) 0.055(5) Uiso 1 1 d . . .
H2 H 0.2807(6) 0.6951(6) 1.0071(14) 0.045(4) Uiso 1 1 d . . .
H6 H 0.2006(6) 0.7705(6) 0.7290(15) 0.048(4) Uiso 1 1 d . . .
H7 H 0.1309(7) 0.7387(7) 0.6328(17) 0.055(5) Uiso 1 1 d . . .
H8 H 0.0631(7) 0.7034(7) 0.7367(16) 0.061(5) Uiso 1 1 d . . .
H9 H 0.0685(7) 0.7004(7) 0.9338(17) 0.065(6) Uiso 1 1 d . . .
H10 H 0.1395(6) 0.7324(6) 1.0272(15) 0.042(4) Uiso 1 1 d . . .
H12 H 0.1534(6) 0.8603(6) 0.9316(15) 0.046(4) Uiso 1 1 d . . .
H13 H 0.1167(8) 0.9189(7) 0.8097(16) 0.061(5) Uiso 1 1 d . . .
H14 H 0.1625(8) 0.9528(8) 0.6584(18) 0.075(6) Uiso 1 1 d . . .
H15 H 0.2482(8) 0.9264(8) 0.635(2) 0.084(7) Uiso 1 1 d . . .
H16 H 0.2832(7) 0.8677(7) 0.7536(16) 0.057(5) Uiso 1 1 d . . .
H18 H 0.2557(7) 0.9246(6) 1.0193(15) 0.052(5) Uiso 1 1 d . . .
H19 H 0.2981(7) 0.9981(7) 1.0108(17) 0.062(5) Uiso 1 1 d . . .
H20 H 0.3869(7) 1.0009(8) 0.9780(17) 0.068(6) Uiso 1 1 d . . .
H21 H 0.4293(8) 0.9247(7) 0.9433(16) 0.062(5) Uiso 1 1 d . . .
H22 H 0.3858(6) 0.8493(6) 0.9466(13) 0.040(4) Uiso 1 1 d . . .
H24 H 0.3404(6) 0.8633(6) 1.2095(14) 0.043(4) Uiso 1 1 d . . .
H25 H 0.4078(7) 0.8592(7) 1.3372(16) 0.055(5) Uiso 1 1 d . . .
H26 H 0.4601(7) 0.7878(6) 1.3442(15) 0.053(5) Uiso 1 1 d . . .
H27 H 0.4429(7) 0.7185(7) 1.2299(17) 0.065(5) Uiso 1 1 d . . .
H28 H 0.3726(6) 0.7218(7) 1.1104(15) 0.048(5) Uiso 1 1 d . . .

loop_
_atom_site_aniso_label
_atom_site_aniso_U_11
_atom_site_aniso_U_22
_atom_site_aniso_U_33
_atom_site_aniso_U_23
_atom_site_aniso_U_13
_atom_site_aniso_U_12
Si1 0.0440(2) 0.0326(2) 0.0390(2) 0.00244(15) -0.00065(16) -0.00471(15)
C1 0.0379(7) 0.0361(7) 0.0339(7) 0.0004(5) 0.0034(5) -0.0028(5)
C2 0.0341(6) 0.0356(7) 0.0341(7) -0.0003(5) 0.0046(5) -0.0015(5)
C3 0.0344(6) 0.0335(6) 0.0355(7) -0.0020(5) 0.0050(5) -0.0026(5)
C4 0.0361(7) 0.0333(6) 0.0368(7) -0.0031(5) 0.0036(5) -0.0019(5)
C5 0.0381(7) 0.0293(6) 0.0393(7) -0.0009(5) 0.0013(6) -0.0014(5)
C6 0.0432(8) 0.0431(8) 0.0399(8) -0.0050(6) 0.0056(6) -0.0034(6)
C7 0.0530(9) 0.0451(8) 0.0425(9) -0.0083(7) -0.0033(7) 0.0002(7)
C8 0.0441(8) 0.0404(8) 0.0575(10) -0.0036(7) -0.0090(7) -0.0047(6)
C9 0.0413(8) 0.0455(8) 0.0613(10) 0.0065(7) 0.0018(7) -0.0096(6)
C10 0.0447(8) 0.0404(7) 0.0419(9) 0.0047(6) 0.0020(6) -0.0073(6)
C11 0.0393(7) 0.0345(7) 0.0382(7) 0.0008(6) -0.0004(6) -0.0047(5)
C12 0.0408(7) 0.0385(7) 0.0472(9) 0.0013(6) 0.0010(6) -0.0046(6)
C13 0.0425(8) 0.0463(8) 0.0648(11) 0.0019(7) -0.0078(8) 0.0005(6)
C14 0.0597(11) 0.0605(11) 0.0633(12) 0.0200(9) -0.0125(9) -0.0005(8)
C15 0.0595(11) 0.0757(12) 0.0562(11) 0.0283(9) 0.0025(9) -0.0036(9)
C16 0.0433(8) 0.0585(10) 0.0473(9) 0.0127(7) 0.0033(7) -0.0017(7)
C17 0.0407(7) 0.0347(7) 0.0337(7) 0.0009(5) 0.0002(6) -0.0052(5)
C18 0.0472(8) 0.0382(7) 0.0400(8) 0.0001(6) -0.0008(6) -0.0010(6)
C19 0.0655(10) 0.0340(7) 0.0525(10) 0.0004(7) -0.0082(8) -0.0018(7)
C20 0.0696(11) 0.0402(8) 0.0544(10) 0.0089(7) -0.0117(8) -0.0196(8)
C21 0.0458(9) 0.0559(9) 0.0472(9) 0.0089(7) -0.0027(7) -0.0160(7)
C22 0.0408(7) 0.0426(8) 0.0422(8) 0.0022(6) 0.0022(6) -0.0059(6)
C23 0.0352(6) 0.0371(7) 0.0337(7) 0.0014(5) 0.0061(5) -0.0014(5)
C24 0.0364(7) 0.0406(7) 0.0400(8) -0.0027(6) 0.0045(6) 0.0000(6)
C25 0.0411(8) 0.0515(9) 0.0382(8) -0.0040(7) 0.0031(6) -0.0068(6)
C26 0.0381(8) 0.0611(10) 0.0440(8) 0.0079(7) -0.0022(7) -0.0021(7)
C27 0.0465(8) 0.0497(9) 0.0543(10) 0.0084(7) 0.0001(7) 0.0081(7)
C28 0.0481(8) 0.0376(7) 0.0438(8) -0.0005(6) 0.0009(7) 0.0028(6)

loop_
_geom_bond_atom_site_label_1
_geom_bond_atom_site_label_2
_geom_bond_distance
_geom_bond_site_symmetry_2
_geom_bond_publ_flag
Si1 C1 1.8560(15) . ?
Si1 C4 1.8660(14) . ?
Si1 H1 1.403(18) . ?
Si1 H2 1.371(16) . ?
C1 C2 1.3577(18) . ?
C1 C5 1.4795(19) . ?
C2 C11 1.4836(19) . ?
C2 C3 1.5060(19) . ?
C3 C4 1.3594(19) . ?
C3 C17 1.4883(17) . ?
C4 C23 1.4776(19) . ?
C5 C10 1.3929(19) . ?
C5 C6 1.393(2) . ?
C6 C7 1.385(2) . ?
C6 H6 0.942(18) . ?
C7 C8 1.380(2) . ?
C7 H7 0.98(2) . ?
C8 C9 1.374(2) . ?
C8 H8 0.971(19) . ?
C9 C10 1.390(2) . ?
C9 H9 0.96(2) . ?
C10 H10 0.972(17) . ?
C11 C16 1.389(2) . ?
C11 C12 1.392(2) . ?
C12 C13 1.378(2) . ?
C12 H12 0.956(18) . ?
C13 C14 1.376(3) . ?
C13 H13 0.96(2) . ?
C14 C15 1.381(3) . ?
C14 H14 1.00(2) . ?
C15 C16 1.387(2) . ?
C15 H15 0.97(2) . ?
C16 H16 0.959(19) . ?
C17 C18 1.389(2) . ?
C17 C22 1.391(2) . ?
C18 C19 1.383(2) . ?
C18 H18 0.972(18) . ?
C19 C20 1.381(3) . ?
C19 H19 0.94(2) . ?
C20 C21 1.370(3) . ?
C20 H20 0.97(2) . ?
C21 C22 1.389(2) . ?
C21 H21 0.97(2) . ?
C22 H22 0.962(16) . ?
C23 C28 1.394(2) . ?
C23 C24 1.399(2) . ?
C24 C25 1.385(2) . ?
C24 H24 0.964(17) . ?
C25 C26 1.384(2) . ?
C25 H25 0.951(19) . ?
C26 C27 1.375(2) . ?
C26 H26 0.979(19) . ?
C27 C28 1.387(2) . ?
C27 H27 1.00(2) . ?
C28 H28 0.930(18) . ?

loop_
_cod_related_entry_id
_cod_related_entry_database
_cod_related_entry_code
1 ChemSpider 13653671
